data_4063735
loop_
_publ_author_name
'Cordiner, Richard L.'
'Hill, Anthony F.'
'Shang, Rong'
'Willis, Anthony C.'

_publ_section_title
;
 Group 14 Substituted Carbyne Complexes---An Almost Complete Set: [Mo(\\tb
 CAPh3)(CO)2(Tp*)] (Tp* = Hydrotris(dimethylpyrazolyl)borate; A = Si, Ge,
 Sn, Pb but A =&#x0338; C)
;
_journal_issue 1
_journal_name_full Organometallics
_journal_page_first 139
_journal_paper_doi 10.1021/om100896r
_journal_volume 30
_journal_year 2011
_chemical_compound_source local
_chemical_formula_moiety 'C36 H40 B Mo N6 O3 Sn'
_chemical_formula_sum 'C36 H40 B Mo N6 O3 Sn'
_chemical_formula_weight 830.19
_space_group_IT_number 2
_symmetry_cell_setting triclinic
_symmetry_space_group_name_Hall '-P 1'
_symmetry_space_group_name_H-M 'P -1'
_atom_sites_solution_hydrogens geom
_atom_sites_solution_primary direct
_audit_creation_date 08-08-08
_audit_creation_method CRYSTALS_ver_12.85
_audit_update_record
;
2008-09-09 - Report on C36 H40 B Mo N6 O3 Sn 
            by Anthony C. Willis
            for Anthony F. Hill, Richard Cordiner

2008-09-10 - passes checkcif tests with minor warnings

;
_cell_angle_alpha 82.3925(18)
_cell_angle_beta 88.749(2)
_cell_angle_gamma 77.050(2)
_cell_formula_units_Z 2
_cell_length_a 8.0951(3)
_cell_length_b 9.9690(5)
_cell_length_c 23.1787(11)
_cell_measurement_reflns_used 47328
_cell_measurement_temperature 200
_cell_measurement_theta_max 25
_cell_measurement_theta_min 2.6
_cell_volume 1806.84(14)
_computing_cell_refinement 'DENZO/SCALEPACK (Otwinowski & Minor, 1997)'
_computing_data_collection 'COLLECT (Nonius, 1997-2001).'
_computing_data_reduction 'DENZO/SCALEPACK (Otwinowski & Minor, 1997)'
_computing_molecular_graphics
; 
ORTEP-II (Johnson 1976) in teXsan (MSC, 1992-1997)
;
_computing_publication_material 'CRYSTALS (Betteridge et al., 2003)'
_computing_structure_refinement 'CRYSTALS (Betteridge et al., 2003)'
_computing_structure_solution 'SIR92 (Altomare et al., 1994)'
_diffrn_ambient_temperature 200
_diffrn_measured_fraction_theta_full 0.991
_diffrn_measured_fraction_theta_max 0.991
_diffrn_measurement_device 'Nonius KappaCCD'
_diffrn_measurement_device_type Area
_diffrn_measurement_method ' \f and \w scans with CCD '
_diffrn_radiation_monochromator graphite
_diffrn_radiation_type 'Mo K\a'
_diffrn_radiation_wavelength 0.71073
_diffrn_reflns_av_R_equivalents 0.054
_diffrn_reflns_limit_h_max 9
_diffrn_reflns_limit_h_min -9
_diffrn_reflns_limit_k_max 11
_diffrn_reflns_limit_k_min -11
_diffrn_reflns_limit_l_max 27
_diffrn_reflns_limit_l_min -27
_diffrn_reflns_number 11873
_diffrn_reflns_theta_full 25.161
_diffrn_reflns_theta_max 25.161
_diffrn_reflns_theta_min 2.576
_diffrn_standards_number 0
_exptl_absorpt_coefficient_mu 1.082
_exptl_absorpt_correction_T_max 0.98
_exptl_absorpt_correction_T_min 0.83
_exptl_absorpt_correction_type multi-scan
_exptl_absorpt_process_details 'DENZO/SCALEPACK (Otwinowski & Minor, 1997)'
_exptl_crystal_colour yellow
_exptl_crystal_density_diffrn 1.526
_exptl_crystal_density_method 'not measured'
_exptl_crystal_description plate
_exptl_crystal_F_000 838
_exptl_crystal_size_max 0.37
_exptl_crystal_size_mid 0.11
_exptl_crystal_size_min 0.02
_refine_diff_density_max 4.07
_refine_diff_density_min -1.51
_refine_ls_extinction_method None
_refine_ls_goodness_of_fit_ref 1.1450
_refine_ls_hydrogen_treatment noref
_refine_ls_matrix_type full
_refine_ls_number_parameters 433
_refine_ls_number_reflns 3724
_refine_ls_number_restraints 0
_refine_ls_R_factor_all 0.1191
_refine_ls_R_factor_gt 0.0695
_refine_ls_shift/su_max 0.004438
_refine_ls_structure_factor_coef F
_refine_ls_weighting_details
;
 Method, part 1, Chebychev polynomial, (Watkin, 1994, Prince, 1982) 
 [weight] = 1.0/[A~0~*T~0~(x)+A~1~*T~1~(x) ... +A~n-1~]*T~n-1~(x)] 
 where A~i~ are the Chebychev coefficients listed below and x= Fcalc/Fmax 
 Method = Robust Weighting (Prince, 1982) 
 W = [weight] * [1-(deltaF/6*sigmaF)^2^]^2^ 
 A~i~ are: 
 1.26 0.334 0.987 
;
_refine_ls_weighting_scheme calc
_refine_ls_wR_factor_all 0.0796
_refine_ls_wR_factor_gt 0.0660
_refine_ls_wR_factor_ref 0.0660
_reflns_limit_h_max 9
_reflns_limit_h_min -9
_reflns_limit_k_max 11
_reflns_limit_k_min -11
_reflns_limit_l_max 27
_reflns_limit_l_min 0
_reflns_number_gt 3724
_reflns_number_total 6424
_reflns_threshold_expression I>3.0\s(I)
_oxford_diffrn_Wilson_B_factor 2.41
_oxford_diffrn_Wilson_scale 43.41
_oxford_refine_ls_r_factor_ref 0.0695
_oxford_refine_ls_scale 0.1520(4)
_oxford_reflns_number_all 6423
_oxford_reflns_threshold_expression_ref I>3.0\s(I)
_oxford_structure_analysis_title '8051607 hil0810a'
_cod_data_source_file om100896r_si_001.cif
_cod_data_source_block Compound_13
_cod_depositor_comments
;
The following automatic conversions were performed:

'_symmetry_cell_setting' value 'Triclinic' changed to 'triclinic'
according to /home/saulius/struct/CIF-dictionaries/cif_core.dic
dictionary named 'cif_core.dic' version 2.4.1 from 2010-06-29.

Automatic conversion script
Id: cif_fix_values 1715 2011-07-08 13:25:40Z adriana 
;
_cod_original_sg_symbol_H-M 'P -1 '
_cod_database_code 4063735

loop_
_symmetry_equiv_pos_as_xyz
x,y,z
-x,-y,-z

loop_
_atom_site_label
_atom_site_type_symbol
_atom_site_fract_x
_atom_site_fract_y
_atom_site_fract_z
_atom_site_U_iso_or_equiv
_atom_site_occupancy
_atom_site_adp_type
_atom_site_refinement_flags_posn
Sn1 Sn 0.32539(8) 0.45179(7) 0.68639(3) 0.0328 1.0000 Uani .
Mo1 Mo 0.49529(9) 0.50804(8) 0.82277(3) 0.0263 1.0000 Uani .
O1 O 0.4104(9) 0.3803(7) 0.8592(3) 0.0425 1.0000 Uani .
O2 O 0.6905(8) 0.4222(7) 0.8028(3) 0.0369 1.0000 Uani .
O3 O 0.3742(9) 0.5458(8) 0.7520(3) 0.0388 1.0000 Uani .
N1 N 0.6070(9) 0.5408(7) 0.9056(3) 0.0248 1.0000 Uani .
N2 N 0.5857(9) 0.6692(8) 0.9264(3) 0.0285 1.0000 Uani .
N3 N 0.5797(9) 0.7185(7) 0.7963(3) 0.0290 1.0000 Uani .
N4 N 0.5597(8) 0.8203(7) 0.8302(3) 0.0265 1.0000 Uani .
N5 N 0.2747(8) 0.6684(7) 0.8589(3) 0.0288 1.0000 Uani .
N6 N 0.3001(9) 0.7802(7) 0.8839(3) 0.0286 1.0000 Uani .
C1 C 0.7615(14) 0.2986(10) 0.9357(5) 0.0471 1.0000 Uani .
C2 C 0.7091(12) 0.4464(10) 0.9437(4) 0.0353 1.0000 Uani .
C3 C 0.7509(13) 0.5120(11) 0.9884(4) 0.0392 1.0000 Uani .
C4 C 0.6722(12) 0.6507(11) 0.9764(4) 0.0355 1.0000 Uani .
C5 C 0.6897(15) 0.7665(13) 1.0101(5) 0.0483 1.0000 Uani .
C6 C 0.7021(15) 0.6730(12) 0.6996(4) 0.0455 1.0000 Uani .
C7 C 0.6620(11) 0.7567(10) 0.7484(4) 0.0312 1.0000 Uani .
C8 C 0.6944(11) 0.8880(10) 0.7518(4) 0.0352 1.0000 Uani .
C9 C 0.6255(12) 0.9256(10) 0.8050(5) 0.0374 1.0000 Uani .
C10 C 0.6167(15) 1.0568(11) 0.8305(5) 0.0473 1.0000 Uani .
C11 C 0.0314(14) 0.5682(13) 0.8377(5) 0.0524 1.0000 Uani .
C12 C 0.1096(12) 0.6711(10) 0.8608(4) 0.0359 1.0000 Uani .
C13 C 0.0273(11) 0.7858(11) 0.8875(4) 0.0354 1.0000 Uani .
C14 C 0.1476(12) 0.8549(10) 0.9013(4) 0.0365 1.0000 Uani .
C15 C 0.1334(14) 0.9814(10) 0.9286(5) 0.0455 1.0000 Uani .
C16 C 0.5576(11) 0.3888(11) 0.6403(4) 0.0371 1.0000 Uani .
C17 C 0.6932(14) 0.2863(11) 0.6683(5) 0.0439 1.0000 Uani .
C18 C 0.8376(15) 0.2413(14) 0.6370(5) 0.0546 1.0000 Uani .
C19 C 0.8470(15) 0.2882(15) 0.5790(5) 0.0583 1.0000 Uani .
C20 C 0.7222(16) 0.3867(18) 0.5526(6) 0.0734 1.0000 Uani .
C21 C 0.5742(13) 0.4406(12) 0.5830(5) 0.0482 1.0000 Uani .
C22 C 0.1517(13) 0.6122(12) 0.6347(5) 0.0442 1.0000 Uani .
C23 C 0.1455(18) 0.7494(13) 0.6432(7) 0.0723 1.0000 Uani .
C24 C 0.032(2) 0.8558(18) 0.6092(10) 0.0994 1.0000 Uani .
C25 C -0.065(2) 0.829(2) 0.5696(7) 0.0906 1.0000 Uani .
C26 C -0.0627(18) 0.695(2) 0.5611(5) 0.0763 1.0000 Uani .
C27 C 0.0493(15) 0.5872(14) 0.5944(5) 0.0521 1.0000 Uani .
C28 C 0.2325(12) 0.2723(10) 0.7197(4) 0.0322 1.0000 Uani .
C29 C 0.0895(13) 0.2784(11) 0.7547(5) 0.0445 1.0000 Uani .
C30 C 0.0371(14) 0.1617(14) 0.7754(5) 0.0524 1.0000 Uani .
C31 C 0.1229(16) 0.0316(14) 0.7634(5) 0.0538 1.0000 Uani .
C32 C 0.2630(15) 0.0244(12) 0.7285(6) 0.0541 1.0000 Uani .
C33 C 0.3176(13) 0.1452(11) 0.7076(5) 0.0444 1.0000 Uani .
C34 C 0.567(2) 0.1116(19) 0.4812(9) 0.0949 1.0000 Uani .
C35 C 0.500(2) 0.097(2) 0.5362(8) 0.0924 1.0000 Uani .
C36 C 0.436(2) -0.015(2) 0.5545(8) 0.0921 1.0000 Uani .
B1 B 0.4808(14) 0.8010(11) 0.8908(5) 0.0345 1.0000 Uani .
H1 H 0.4783 0.8838 0.9112 0.0405 1.0000 Uiso R
H11 H 0.8367 0.2471 0.9689 0.0542 1.0000 Uiso R
H12 H 0.6588 0.2589 0.9347 0.0542 1.0000 Uiso R
H13 H 0.8245 0.2895 0.8983 0.0542 1.0000 Uiso R
H31 H 0.8244 0.4671 1.0229 0.0481 1.0000 Uiso R
H51 H 0.7598 0.7272 1.0459 0.0609 1.0000 Uiso R
H52 H 0.5745 0.8161 1.0214 0.0609 1.0000 Uiso R
H53 H 0.7456 0.8332 0.9852 0.0609 1.0000 Uiso R
H61 H 0.7635 0.7221 0.6687 0.0550 1.0000 Uiso R
H62 H 0.7751 0.5802 0.7141 0.0550 1.0000 Uiso R
H63 H 0.5944 0.6603 0.6830 0.0550 1.0000 Uiso R
H81 H 0.7542 0.9429 0.7225 0.0410 1.0000 Uiso R
H101 H 0.6745 1.1191 0.8039 0.0577 1.0000 Uiso R
H102 H 0.6744 1.0352 0.8694 0.0577 1.0000 Uiso R
H103 H 0.4954 1.1042 0.8350 0.0577 1.0000 Uiso R
H111 H -0.0937 0.5915 0.8442 0.0649 1.0000 Uiso R
H112 H 0.0811 0.4732 0.8580 0.0649 1.0000 Uiso R
H113 H 0.0541 0.5708 0.7950 0.0649 1.0000 Uiso R
H131 H -0.0971 0.8131 0.8950 0.0395 1.0000 Uiso R
H151 H 0.0121 1.0192 0.9380 0.0510 1.0000 Uiso R
H152 H 0.2027 0.9591 0.9652 0.0510 1.0000 Uiso R
H153 H 0.1761 1.0521 0.9012 0.0510 1.0000 Uiso R
H171 H 0.6831 0.2462 0.7097 0.0509 1.0000 Uiso R
H181 H 0.9372 0.1749 0.6570 0.0629 1.0000 Uiso R
H191 H 0.9482 0.2479 0.5563 0.0734 1.0000 Uiso R
H201 H 0.7335 0.4237 0.5108 0.0865 1.0000 Uiso R
H211 H 0.4809 0.5142 0.5630 0.0535 1.0000 Uiso R
H231 H 0.2189 0.7708 0.6733 0.0898 1.0000 Uiso R
H241 H 0.0283 0.9543 0.6146 0.1144 1.0000 Uiso R
H251 H -0.1440 0.9079 0.5458 0.0973 1.0000 Uiso R
H261 H -0.1385 0.6742 0.5315 0.0855 1.0000 Uiso R
H271 H 0.0535 0.4891 0.5882 0.0641 1.0000 Uiso R
H291 H 0.0254 0.3700 0.7651 0.0560 1.0000 Uiso R
H301 H -0.0669 0.1694 0.7999 0.0649 1.0000 Uiso R
H311 H 0.0841 -0.0540 0.7797 0.0657 1.0000 Uiso R
H321 H 0.3260 -0.0672 0.7178 0.0615 1.0000 Uiso R
H331 H 0.4220 0.1383 0.6833 0.0526 1.0000 Uiso R
H341 H 0.6150 0.1942 0.4676 0.1121 1.0000 Uiso R
H351 H 0.5000 0.1683 0.5627 0.1112 1.0000 Uiso R
H361 H 0.3881 -0.0264 0.5945 0.1150 1.0000 Uiso R

loop_
_atom_site_aniso_label
_atom_site_aniso_U_11
_atom_site_aniso_U_22
_atom_site_aniso_U_33
_atom_site_aniso_U_23
_atom_site_aniso_U_13
_atom_site_aniso_U_12
Sn1 0.0308(4) 0.0347(5) 0.0344(4) -0.0068(3) 0.0004(3) -0.0091(3)
Mo1 0.0231(5) 0.0247(5) 0.0321(5) -0.0062(4) 0.0025(4) -0.0060(4)
O1 0.044(4) 0.023(3) 0.065(5) -0.006(3) 0.000(3) -0.016(3)
O2 0.027(3) 0.039(4) 0.047(4) -0.017(3) 0.009(3) -0.006(3)
O3 0.040(4) 0.046(4) 0.035(4) -0.007(3) 0.005(3) -0.018(3)
N1 0.023(4) 0.018(4) 0.032(4) -0.001(3) -0.005(3) -0.002(3)
N2 0.033(4) 0.025(4) 0.029(4) -0.007(3) -0.003(3) -0.009(3)
N3 0.028(4) 0.023(4) 0.036(4) 0.005(3) 0.006(3) -0.010(3)
N4 0.018(4) 0.019(4) 0.042(4) 0.001(3) -0.004(3) -0.005(3)
N5 0.015(3) 0.025(4) 0.044(4) -0.015(3) -0.004(3) 0.005(3)
N6 0.017(4) 0.026(4) 0.042(4) -0.012(3) 0.000(3) 0.002(3)
C1 0.048(6) 0.027(5) 0.060(7) 0.007(5) -0.012(5) -0.001(5)
C2 0.029(5) 0.034(5) 0.038(6) 0.003(4) -0.004(4) -0.003(4)
C3 0.040(6) 0.049(6) 0.030(5) -0.001(4) -0.007(4) -0.013(5)
C4 0.028(5) 0.049(6) 0.029(5) 0.000(4) 0.006(4) -0.012(4)
C5 0.053(7) 0.064(8) 0.035(6) -0.012(5) -0.004(5) -0.023(6)
C6 0.052(7) 0.051(6) 0.035(5) -0.017(5) 0.013(5) -0.008(5)
C7 0.021(4) 0.040(5) 0.032(5) -0.005(4) 0.004(4) -0.006(4)
C8 0.022(5) 0.033(5) 0.047(6) 0.007(4) 0.010(4) -0.007(4)
C9 0.030(5) 0.032(5) 0.051(6) 0.006(4) -0.008(4) -0.013(4)
C10 0.057(7) 0.033(6) 0.058(7) -0.001(5) -0.004(5) -0.023(5)
C11 0.037(6) 0.066(8) 0.063(7) -0.010(6) -0.011(5) -0.027(6)
C12 0.024(5) 0.036(5) 0.044(6) 0.010(4) 0.000(4) -0.007(4)
C13 0.015(4) 0.051(6) 0.033(5) 0.006(4) 0.008(4) 0.000(4)
C14 0.033(5) 0.037(5) 0.039(5) -0.004(4) 0.011(4) -0.010(4)
C15 0.049(6) 0.033(5) 0.044(6) -0.011(5) 0.013(5) 0.015(5)
C16 0.023(5) 0.044(6) 0.044(6) -0.018(5) 0.002(4) -0.001(4)
C17 0.052(7) 0.031(5) 0.045(6) -0.008(5) 0.002(5) -0.001(5)
C18 0.035(6) 0.075(9) 0.052(7) -0.020(6) 0.010(5) -0.002(6)
C19 0.044(7) 0.084(9) 0.051(7) -0.030(7) 0.020(6) -0.012(6)
C20 0.041(7) 0.135(14) 0.041(7) -0.003(8) 0.011(6) -0.020(8)
C21 0.034(6) 0.050(7) 0.051(7) 0.014(5) -0.008(5) -0.002(5)
C22 0.035(6) 0.053(7) 0.049(6) -0.003(5) 0.012(5) -0.022(5)
C23 0.067(9) 0.039(7) 0.113(12) -0.008(7) -0.015(8) -0.017(6)
C24 0.078(11) 0.065(10) 0.134(17) 0.036(11) 0.015(12) 0.000(9)
C25 0.067(10) 0.108(15) 0.065(10) 0.032(10) 0.010(8) 0.021(10)
C26 0.065(9) 0.117(14) 0.028(6) -0.003(7) 0.003(6) 0.017(9)
C27 0.048(7) 0.078(9) 0.029(5) -0.007(6) -0.003(5) -0.013(6)
C28 0.037(5) 0.026(5) 0.039(5) -0.009(4) 0.000(4) -0.015(4)
C29 0.030(5) 0.040(6) 0.067(7) -0.016(5) 0.002(5) -0.010(5)
C30 0.034(6) 0.078(9) 0.050(7) -0.003(6) 0.008(5) -0.028(6)
C31 0.055(7) 0.066(8) 0.046(6) 0.010(6) -0.007(5) -0.036(7)
C32 0.055(7) 0.034(6) 0.071(8) -0.001(5) -0.022(6) -0.007(5)
C33 0.024(5) 0.046(6) 0.061(7) -0.006(5) -0.009(5) -0.003(4)
C34 0.093(13) 0.084(12) 0.107(14) -0.004(11) -0.005(10) -0.023(10)
C35 0.110(14) 0.096(13) 0.077(11) -0.040(10) -0.009(10) -0.020(11)
C36 0.104(13) 0.092(13) 0.083(11) -0.026(10) 0.009(10) -0.021(10)
B1 0.039(6) 0.023(5) 0.039(6) -0.007(5) -0.002(5) 0.000(4)

loop_
_atom_type_symbol
_atom_type_scat_dispersion_real
_atom_type_scat_dispersion_imag
_atom_type_scat_Cromer_Mann_a1
_atom_type_scat_Cromer_Mann_b1
_atom_type_scat_Cromer_Mann_a2
_atom_type_scat_Cromer_Mann_b2
_atom_type_scat_Cromer_Mann_a3
_atom_type_scat_Cromer_Mann_b3
_atom_type_scat_Cromer_Mann_a4
_atom_type_scat_Cromer_Mann_b4
_atom_type_scat_Cromer_Mann_c
_atom_type_scat_source
C 0.0033 0.0016 2.3100 20.8439 1.0200 10.2075 1.5886 0.5687 0.8650 51.6512 0.2156 'International Tables Vol C 4.2.6.8 and 6.1.1.4'
H 0.0000 0.0000 0.4930 10.5109 0.3229 26.1257 0.1402 3.1424 0.0408 57.7998 0.0030 'International Tables Vol C 4.2.6.8 and 6.1.1.4'
B 0.0013 0.0007 2.0545 23.2185 1.3326 1.0210 1.0979 60.3498 0.7068 0.1403 -0.1932 'International Tables Vol C 4.2.6.8 and 6.1.1.4'
Mo -1.6832 0.6857 3.7025 0.2772 17.2356 1.0958 12.8876 11.0040 3.7429 61.6584 4.3875 'International Tables Vol C 4.2.6.8 and 6.1.1.4'
N 0.0061 0.0033 12.2126 0.0057 3.1322 9.8933 2.0125 28.9975 1.1663 0.5826 -11.5290 'International Tables Vol C 4.2.6.8 and 6.1.1.4'
O 0.0106 0.0060 3.0485 13.2771 2.2868 5.7011 1.5463 0.3239 0.8670 32.9089 0.2508 'International Tables Vol C 4.2.6.8 and 6.1.1.4'
Sn -0.6537 1.4246 19.1889 5.8303 19.1005 0.5031 4.4585 26.8909 2.4663 83.9572 4.7821 'International Tables Vol C 4.2.6.8 and 6.1.1.4'

loop_
_geom_angle_atom_site_label_1
_geom_angle_site_symmetry_1
_geom_angle_atom_site_label_2
_geom_angle_atom_site_label_3
_geom_angle
_geom_angle_publ_flag
O3 . Sn1 C16 108.3(3) yes
O3 . Sn1 C22 102.6(4) yes
C16 . Sn1 C22 111.0(4) yes
O3 . Sn1 C28 109.2(3) yes
C16 . Sn1 C28 109.4(4) yes
C22 . Sn1 C28 116.0(4) yes
O1 . Mo1 O2 103.7(3) yes
O1 . Mo1 O3 101.6(3) yes
O2 . Mo1 O3 102.2(3) yes
O1 . Mo1 N1 90.4(3) yes
O2 . Mo1 N1 89.6(3) yes
O3 . Mo1 N1 160.5(3) yes
O1 . Mo1 N3 162.8(3) yes
O2 . Mo1 N3 88.7(3) yes
O3 . Mo1 N3 87.1(3) yes
N1 . Mo1 N3 77.7(3) yes
O1 . Mo1 N5 87.8(3) yes
O2 . Mo1 N5 163.2(3) yes
O3 . Mo1 N5 87.2(3) yes
N1 . Mo1 N5 77.9(2) yes
N3 . Mo1 N5 77.8(3) yes
Sn1 . O3 Mo1 140.6(4) yes
Mo1 . N1 N2 124.7(5) yes
Mo1 . N1 C2 128.1(6) yes
N2 . N1 C2 107.1(7) yes
N1 . N2 C4 108.5(7) yes
N1 . N2 B1 119.9(7) yes
C4 . N2 B1 131.5(8) yes
Mo1 . N3 N4 123.9(5) yes
Mo1 . N3 C7 128.1(6) yes
N4 . N3 C7 107.9(7) yes
N3 . N4 C9 110.9(8) yes
N3 . N4 B1 119.8(7) yes
C9 . N4 B1 129.1(8) yes
Mo1 . N5 N6 123.1(5) yes
Mo1 . N5 C12 129.1(6) yes
N6 . N5 C12 107.8(7) yes
N5 . N6 C14 109.8(7) yes
N5 . N6 B1 120.0(7) yes
C14 . N6 B1 130.2(8) yes
C2 . C1 H11 109.4 no
C2 . C1 H12 109.4 no
H11 . C1 H12 109.5 no
C2 . C1 H13 109.6 no
H11 . C1 H13 109.5 no
H12 . C1 H13 109.5 no
C1 . C2 N1 122.6(9) yes
C1 . C2 C3 128.6(9) yes
N1 . C2 C3 108.8(9) yes
C2 . C3 C4 107.1(9) yes
C2 . C3 H31 126.2 no
C4 . C3 H31 126.7 no
C3 . C4 N2 108.4(9) yes
C3 . C4 C5 127.0(9) yes
N2 . C4 C5 124.4(9) yes
C4 . C5 H51 109.8 no
C4 . C5 H52 109.1 no
H51 . C5 H52 109.5 no
C4 . C5 H53 109.6 no
H51 . C5 H53 109.5 no
H52 . C5 H53 109.5 no
C7 . C6 H61 109.5 no
C7 . C6 H62 109.5 no
H61 . C6 H62 109.5 no
C7 . C6 H63 109.4 no
H61 . C6 H63 109.5 no
H62 . C6 H63 109.5 no
C6 . C7 N3 123.7(9) yes
C6 . C7 C8 127.3(9) yes
N3 . C7 C8 109.0(8) yes
C7 . C8 C9 105.4(8) yes
C7 . C8 H81 127.2 no
C9 . C8 H81 127.4 no
C8 . C9 N4 106.8(9) yes
C8 . C9 C10 129.2(9) yes
N4 . C9 C10 124.0(10) yes
C9 . C10 H101 109.2 no
C9 . C10 H102 109.7 no
H101 . C10 H102 109.5 no
C9 . C10 H103 109.5 no
H101 . C10 H103 109.5 no
H102 . C10 H103 109.5 no
C12 . C11 H111 109.5 no
C12 . C11 H112 109.7 no
H111 . C11 H112 109.5 no
C12 . C11 H113 109.2 no
H111 . C11 H113 109.5 no
H112 . C11 H113 109.5 no
C11 . C12 N5 124.2(9) yes
C11 . C12 C13 127.3(9) yes
N5 . C12 C13 108.5(9) yes
C12 . C13 C14 108.0(8) yes
C12 . C13 H131 126.1 no
C14 . C13 H131 125.9 no
C13 . C14 N6 105.9(8) yes
C13 . C14 C15 131.7(9) yes
N6 . C14 C15 122.5(9) yes
C14 . C15 H151 109.6 no
C14 . C15 H152 109.4 no
H151 . C15 H152 109.5 no
C14 . C15 H153 109.4 no
H151 . C15 H153 109.5 no
H152 . C15 H153 109.5 no
Sn1 . C16 C17 119.7(8) yes
Sn1 . C16 C21 121.1(7) yes
C17 . C16 C21 119.1(9) yes
C16 . C17 C18 119.0(10) yes
C16 . C17 H171 120.4 no
C18 . C17 H171 120.6 no
C17 . C18 C19 120.8(12) yes
C17 . C18 H181 119.5 no
C19 . C18 H181 119.6 no
C18 . C19 C20 120.7(11) yes
C18 . C19 H191 119.5 no
C20 . C19 H191 119.8 no
C19 . C20 C21 120.9(12) yes
C19 . C20 H201 119.8 no
C21 . C20 H201 119.3 no
C20 . C21 C16 119.3(10) yes
C20 . C21 H211 120.6 no
C16 . C21 H211 120.0 no
Sn1 . C22 C23 117.9(9) yes
Sn1 . C22 C27 123.1(9) yes
C23 . C22 C27 119.0(12) yes
C22 . C23 C24 118.4(15) yes
C22 . C23 H231 120.7 no
C24 . C23 H231 120.9 no
C23 . C24 C25 121.7(18) yes
C23 . C24 H241 118.9 no
C25 . C24 H241 119.4 no
C24 . C25 C26 120.8(15) yes
C24 . C25 H251 119.7 no
C26 . C25 H251 119.5 no
C25 . C26 C27 118.5(15) yes
C25 . C26 H261 120.9 no
C27 . C26 H261 120.6 no
C26 . C27 C22 121.6(14) yes
C26 . C27 H271 119.2 no
C22 . C27 H271 119.2 no
Sn1 . C28 C29 123.0(7) yes
Sn1 . C28 C33 119.2(8) yes
C29 . C28 C33 117.8(9) yes
C28 . C29 C30 120.7(10) yes
C28 . C29 H291 119.8 no
C30 . C29 H291 119.5 no
C29 . C30 C31 122.0(10) yes
C29 . C30 H301 119.0 no
C31 . C30 H301 119.1 no
C30 . C31 C32 117.8(11) yes
C30 . C31 H311 121.1 no
C32 . C31 H311 121.1 no
C31 . C32 C33 120.0(11) yes
C31 . C32 H321 120.1 no
C33 . C32 H321 119.9 no
C32 . C33 C28 121.7(10) yes
C32 . C33 H331 119.3 no
C28 . C33 H331 119.0 no
C36 2_656 C34 C35 119.6(18) yes
C36 2_656 C34 H341 120.5 no
C35 . C34 H341 119.9 no
C34 . C35 C36 119.8(16) yes
C34 . C35 H351 120.1 no
C36 . C35 H351 120.0 no
C34 2_656 C36 C35 120.6(17) yes
C34 2_656 C36 H361 119.4 no
C35 . C36 H361 120.0 no
N2 . B1 N6 108.1(8) yes
N2 . B1 N4 109.0(8) yes
N6 . B1 N4 108.9(8) yes
N2 . B1 H1 110.2 no
N6 . B1 H1 110.3 no
N4 . B1 H1 110.3 no

loop_
_geom_bond_atom_site_label_1
_geom_bond_atom_site_label_2
_geom_bond_site_symmetry_2
_geom_bond_distance
_geom_bond_publ_flag
Sn1 O3 . 1.980(7) yes
Sn1 C16 . 2.152(9) yes
Sn1 C22 . 2.128(12) yes
Sn1 C28 . 2.139(9) yes
Mo1 O1 . 1.699(6) yes
Mo1 O2 . 1.706(6) yes
Mo1 O3 . 1.879(7) yes
Mo1 N1 . 2.234(7) yes
Mo1 N3 . 2.352(7) yes
Mo1 N5 . 2.336(7) yes
N1 N2 . 1.400(10) yes
N1 C2 . 1.346(12) yes
N2 C4 . 1.337(12) yes
N2 B1 . 1.540(13) yes
N3 N4 . 1.344(10) yes
N3 C7 . 1.337(11) yes
N4 C9 . 1.343(11) yes
N4 B1 . 1.537(14) yes
N5 N6 . 1.376(10) yes
N5 C12 . 1.330(11) yes
N6 C14 . 1.374(12) yes
N6 B1 . 1.537(13) yes
C1 C2 . 1.474(14) yes
C1 H11 . 1.000 no
C1 H12 . 1.000 no
C1 H13 . 1.000 no
C2 C3 . 1.381(14) yes
C3 C4 . 1.381(15) yes
C3 H31 . 1.000 no
C4 C5 . 1.510(14) yes
C5 H51 . 1.000 no
C5 H52 . 1.000 no
C5 H53 . 1.000 no
C6 C7 . 1.481(13) yes
C6 H61 . 1.000 no
C6 H62 . 1.000 no
C6 H63 . 1.000 no
C7 C8 . 1.404(14) yes
C8 C9 . 1.405(15) yes
C8 H81 . 1.000 no
C9 C10 . 1.491(14) yes
C10 H101 . 1.000 no
C10 H102 . 1.000 no
C10 H103 . 1.000 no
C11 C12 . 1.481(14) yes
C11 H111 . 1.000 no
C11 H112 . 1.000 no
C11 H113 . 1.000 no
C12 C13 . 1.400(14) yes
C13 C14 . 1.378(14) yes
C13 H131 . 1.000 no
C14 C15 . 1.465(14) yes
C15 H151 . 1.000 no
C15 H152 . 1.000 no
C15 H153 . 1.000 no
C16 C17 . 1.423(15) yes
C16 C21 . 1.374(15) yes
C17 C18 . 1.382(15) yes
C17 H171 . 1.000 no
C18 C19 . 1.368(18) yes
C18 H181 . 1.000 no
C19 C20 . 1.34(2) yes
C19 H191 . 1.000 no
C20 C21 . 1.413(17) yes
C20 H201 . 1.000 no
C21 H211 . 1.000 no
C22 C23 . 1.397(16) yes
C22 C27 . 1.345(16) yes
C23 C24 . 1.40(2) yes
C23 H231 . 1.000 no
C24 C25 . 1.31(3) yes
C24 H241 . 1.000 no
C25 C26 . 1.38(2) yes
C25 H251 . 1.000 no
C26 C27 . 1.392(19) yes
C26 H261 . 1.000 no
C27 H271 . 1.000 no
C28 C29 . 1.393(14) yes
C28 C33 . 1.362(14) yes
C29 C30 . 1.353(16) yes
C29 H291 . 1.000 no
C30 C31 . 1.387(18) yes
C30 H301 . 1.000 no
C31 C32 . 1.373(18) yes
C31 H311 . 1.000 no
C32 C33 . 1.397(16) yes
C32 H321 . 1.000 no
C33 H331 . 1.000 no
C34 C36 2_656 1.35(2) yes
C34 C35 . 1.38(2) yes
C34 H341 . 1.000 no
C35 C36 . 1.35(2) yes
C35 H351 . 1.000 no
C36 H361 . 1.000 no
B1 H1 . 1.000 no

loop_
_geom_contact_atom_site_label_1
_geom_contact_atom_site_label_2
_geom_contact_distance
_geom_contact_site_symmetry_2
_geom_contact_publ_flag
O1 C5 3.35(1) 2_667 no
O1 C10 3.43(1) 1_545 no
O2 C29 3.45(1) 1_655 no
O2 C30 3.48(1) 1_655 no
O2 C11 3.55(2) 1_655 no
N4 C32 3.50(1) 1_565 no
N6 C31 3.58(1) 1_565 no
C8 C32 3.48(1) 1_565 no
C8 C33 3.59(1) 1_565 no
C9 C32 3.35(2) 1_565 no
C9 C33 3.55(1) 1_565 no
C14 C31 3.43(1) 1_565 no
C18 C30 3.54(2) 1_655 no
C18 C29 3.55(2) 1_655 no

loop_
_geom_torsion_atom_site_label_1
_geom_torsion_atom_site_label_2
_geom_torsion_atom_site_label_3
_geom_torsion_atom_site_label_4
_geom_torsion
_geom_torsion_publ_flag
Sn1 O3 Mo1 O1 -57.3(7) no
Sn1 O3 Mo1 O2 49.7(7) no
Sn1 O3 Mo1 N1 175.8(6) no
Sn1 O3 Mo1 N3 137.7(7) no
Sn1 O3 Mo1 N5 -144.5(7) no
Sn1 C16 C17 C18 176(1) no
Sn1 C16 C21 C20 -174(1) no
Sn1 C22 C23 C24 180(1) no
Sn1 C22 C27 C26 -179.8(9) no
Sn1 C28 C29 C30 -179.0(9) no
Sn1 C28 C33 C32 179.7(9) no
Mo1 O3 Sn1 C16 -66.5(7) no
Mo1 O3 Sn1 C22 176.2(7) no
Mo1 O3 Sn1 C28 52.6(7) no
Mo1 N1 N2 C4 -178.9(6) no
Mo1 N1 N2 B1 -1(1) no
Mo1 N1 C2 C1 -1(1) no
Mo1 N1 C2 C3 178.9(6) no
Mo1 N3 N4 C9 177.5(6) no
Mo1 N3 N4 B1 1.3(9) no
Mo1 N3 C7 C6 6(1) no
Mo1 N3 C7 C8 -176.9(5) no
Mo1 N5 N6 C14 -179.6(5) no
Mo1 N5 N6 B1 -2.0(9) no
Mo1 N5 C12 C11 -2(1) no
Mo1 N5 C12 C13 178.8(6) no
O1 Mo1 N1 N2 -127.6(7) no
O1 Mo1 N1 C2 54.6(8) no
O1 Mo1 N3 N4 6(1) no
O1 Mo1 N3 C7 -178.5(9) no
O1 Mo1 N5 N6 132.6(6) no
O1 Mo1 N5 C12 -46.2(7) no
O2 Mo1 N1 N2 128.7(7) no
O2 Mo1 N1 C2 -49.1(8) no
O2 Mo1 N3 N4 -131.1(6) no
O2 Mo1 N3 C7 44.9(7) no
O2 Mo1 N5 N6 -1(1) no
O2 Mo1 N5 C12 180.0(9) no
O3 Sn1 C16 C17 66(1) no
O3 Sn1 C16 C21 -118(1) no
O3 Sn1 C22 C23 19(1) no
O3 Sn1 C22 C27 -161.3(9) no
O3 Sn1 C28 C29 57.5(9) no
O3 Sn1 C28 C33 -121.0(8) no
O3 Mo1 N1 N2 1(1) no
O3 Mo1 N1 C2 -176.9(9) no
O3 Mo1 N3 N4 126.7(6) no
O3 Mo1 N3 C7 -57.3(7) no
O3 Mo1 N5 N6 -125.6(6) no
O3 Mo1 N5 C12 55.6(7) no
N1 Mo1 N3 N4 -41.2(6) no
N1 Mo1 N3 C7 134.8(7) no
N1 Mo1 N5 N6 41.8(6) no
N1 Mo1 N5 C12 -137.0(7) no
N1 N2 C4 C3 0(1) no
N1 N2 C4 C5 175.8(9) no
N1 N2 B1 N4 -58(1) no
N1 N2 B1 N6 60(1) no
N1 C2 C3 C4 -0(1) no
N2 N1 Mo1 N3 40.0(6) no
N2 N1 Mo1 N5 -39.9(6) no
N2 N1 C2 C1 -179.3(9) no
N2 N1 C2 C3 1(1) no
N2 C4 C3 C2 0(1) no
N2 B1 N4 N3 57(1) no
N2 B1 N4 C9 -118.6(9) no
N2 B1 N6 N5 -57(1) no
N2 B1 N6 C14 120.0(9) no
N3 Mo1 N1 C2 -137.8(8) no
N3 Mo1 N5 N6 -38.0(5) no
N3 Mo1 N5 C12 143.2(7) no
N3 N4 C9 C8 -0.9(9) no
N3 N4 C9 C10 177.2(8) no
N3 N4 B1 N6 -60.9(9) no
N3 C7 C8 C9 -0(1) no
N4 N3 Mo1 N5 38.9(6) no
N4 N3 C7 C6 -177.8(8) no
N4 N3 C7 C8 -0.4(9) no
N4 C9 C8 C7 1(1) no
N4 B1 N2 C4 119(1) no
N4 B1 N6 N5 61.3(9) no
N4 B1 N6 C14 -121.7(9) no
N5 Mo1 N1 C2 142.3(8) no
N5 Mo1 N3 C7 -145.1(7) no
N5 N6 C14 C13 1.0(9) no
N5 N6 C14 C15 -179.0(8) no
N5 C12 C13 C14 1(1) no
N6 N5 C12 C11 179.5(8) no
N6 N5 C12 C13 -0.2(9) no
N6 C14 C13 C12 -1(1) no
N6 B1 N2 C4 -123(1) no
N6 B1 N4 C9 123.7(9) no
C1 C2 C3 C4 180(1) no
C2 N1 N2 C4 -1(1) no
C2 N1 N2 B1 177.3(8) no
C2 C3 C4 C5 -175(1) no
C3 C4 N2 B1 -177.3(9) no
C5 C4 N2 B1 -2(2) no
C6 C7 C8 C9 177.1(9) no
C7 N3 N4 C9 0.8(9) no
C7 N3 N4 B1 -175.3(7) no
C7 C8 C9 C10 -177(1) no
C8 C9 N4 B1 174.8(8) no
C10 C9 N4 B1 -7(1) no
C11 C12 C13 C14 -178.9(9) no
C12 N5 N6 C14 -0.5(9) no
C12 N5 N6 B1 177.0(7) no
C12 C13 C14 C15 179(1) no
C13 C14 N6 B1 -176.2(8) no
C15 C14 N6 B1 4(1) no
C16 Sn1 C22 C23 -96(1) no
C16 Sn1 C22 C27 83(1) no
C16 Sn1 C28 C29 175.9(8) no
C16 Sn1 C28 C33 -2.6(9) no
C16 C17 C18 C19 -4(2) no
C16 C21 C20 C19 -1(2) no
C17 C16 Sn1 C22 177.5(9) no
C17 C16 Sn1 C28 -53(1) no
C17 C16 C21 C20 3(2) no
C17 C18 C19 C20 5(2) no
C18 C17 C16 C21 -0(2) no
C18 C19 C20 C21 -3(3) no
C21 C16 Sn1 C22 -6(1) no
C21 C16 Sn1 C28 123(1) no
C22 Sn1 C28 C29 -58(1) no
C22 Sn1 C28 C33 123.7(8) no
C22 C23 C24 C25 -1(3) no
C22 C27 C26 C25 1(2) no
C23 C22 Sn1 C28 138(1) no
C23 C22 C27 C26 -0(2) no
C23 C24 C25 C26 2(3) no
C24 C23 C22 C27 0(2) no
C24 C25 C26 C27 -2(2) no
C27 C22 Sn1 C28 -42(1) no
C28 C29 C30 C31 1(2) no
C28 C33 C32 C31 -2(2) no
C29 C28 C33 C32 1(2) no
C29 C30 C31 C32 -1(2) no
C30 C29 C28 C33 -0(2) no
C30 C31 C32 C33 2(2) no
